data_2229761
loop_
_publ_author_name
'Ashurov, Jamshid'
'Karimova, Gavhar'
'Mukhamedov, Nasir'
'Parpiev, Nusrat A.'
'Ibragimov, Bakhtijar'

_publ_section_title
;
 Tetraaquabis[2-(2-oxo-2,3-dihydro-1,3-benzoxazol-3-yl)acetato]zinc
;
_journal_coeditor_code MW2002
_journal_issue 4
_journal_name_full 'Acta Crystallographica Section E'
_journal_page_first m432
_journal_paper_doi 10.1107/S1600536811007999
_journal_volume 67
_journal_year 2011
_chemical_formula_iupac '[Zn (C9 H6 N O4)2 (H2 O)4]'
_chemical_formula_moiety 'C18 H20 N2 O12 Zn'
_chemical_formula_sum 'C18 H20 N2 O12 Zn'
_chemical_formula_weight 521.73
_chemical_name_systematic
;
Tetraaquabis[2-(2-oxo-2,3-dihydro-1,3-benzoxazol-3-yl)acetato]zinc
;
_space_group_IT_number 14
_symmetry_cell_setting monoclinic
_symmetry_space_group_name_Hall '-P 2yn'
_symmetry_space_group_name_H-M 'P 1 21/n 1'
_atom_sites_solution_hydrogens geom
_atom_sites_solution_primary direct
_atom_sites_solution_secondary difmap
_audit_creation_method SHELXL-97
_cell_angle_alpha 90.00
_cell_angle_beta 94.80(5)
_cell_angle_gamma 90.00
_cell_formula_units_Z 2
_cell_length_a 6.144(3)
_cell_length_b 5.3420(10)
_cell_length_c 30.595(2)
_cell_measurement_reflns_used 4608
_cell_measurement_temperature 293(2)
_cell_measurement_theta_max 66.1937
_cell_measurement_theta_min 7.5892
_cell_volume 1000.6(5)
_computing_cell_refinement 'CrysAlis PRO (Oxford Diffraction, 2009)'
_computing_data_collection 'CrysAlis PRO (Oxford Diffraction, 2009)'
_computing_data_reduction 'CrysAlis PRO (Oxford Diffraction, 2009)'
_computing_molecular_graphics 'XP (Bruker, 1998)'
_computing_publication_material 'SHELXL97 (Sheldrick, 2008)'
_computing_structure_refinement 'SHELXL97 (Sheldrick, 2008)'
_computing_structure_solution 'SHELXS97 (Sheldrick, 2008)'
_diffrn_ambient_temperature 293(2)
_diffrn_detector_area_resol_mean 10.2576
_diffrn_measured_fraction_theta_full 0.979
_diffrn_measured_fraction_theta_max 0.979
_diffrn_measurement_device_type 'Oxford Diffraction Xcalibur Ruby'
_diffrn_measurement_method \w
_diffrn_radiation_monochromator graphite
_diffrn_radiation_source 'Enhance (Cu) X-ray Source'
_diffrn_radiation_type CuK\a
_diffrn_radiation_wavelength 1.54180
_diffrn_reflns_av_R_equivalents 0.0652
_diffrn_reflns_av_sigmaI/netI 0.0611
_diffrn_reflns_limit_h_max 6
_diffrn_reflns_limit_h_min -7
_diffrn_reflns_limit_k_max 6
_diffrn_reflns_limit_k_min -3
_diffrn_reflns_limit_l_max 36
_diffrn_reflns_limit_l_min -35
_diffrn_reflns_number 5344
_diffrn_reflns_theta_full 66.72
_diffrn_reflns_theta_max 66.72
_diffrn_reflns_theta_min 5.80
_exptl_absorpt_coefficient_mu 2.382
_exptl_absorpt_correction_T_max 1.00000
_exptl_absorpt_correction_T_min 0.72556
_exptl_absorpt_correction_type multi-scan
_exptl_absorpt_process_details '(CrysAlis PRO; Oxford Diffraction, 2009)'
_exptl_crystal_colour colourless
_exptl_crystal_density_diffrn 1.732
_exptl_crystal_density_method 'not measured'
_exptl_crystal_description prism
_exptl_crystal_F_000 536
_exptl_crystal_size_max 0.50
_exptl_crystal_size_mid 0.35
_exptl_crystal_size_min 0.20
_refine_diff_density_max 0.804
_refine_diff_density_min -0.341
_refine_ls_extinction_method none
_refine_ls_goodness_of_fit_ref 1.056
_refine_ls_hydrogen_treatment constr
_refine_ls_matrix_type full
_refine_ls_number_parameters 151
_refine_ls_number_reflns 1745
_refine_ls_number_restraints 0
_refine_ls_restrained_S_all 1.056
_refine_ls_R_factor_all 0.0859
_refine_ls_R_factor_gt 0.0530
_refine_ls_shift/su_max 0.000
_refine_ls_shift/su_mean 0.000
_refine_ls_structure_factor_coef Fsqd
_refine_ls_weighting_details 'calc w=1/[\s^2^(Fo^2^)+(0.0732P)^2^+0.5645P] where P=(Fo^2^+2Fc^2^)/3'
_refine_ls_weighting_scheme calc
_refine_ls_wR_factor_gt 0.1383
_refine_ls_wR_factor_ref 0.1497
_reflns_number_gt 1168
_reflns_number_total 1745
_reflns_threshold_expression I>2\s(I)
_cod_data_source_file mw2002.cif
_cod_data_source_block I
_cod_original_cell_volume 1000.6(6)
_cod_original_sg_symbol_H-M 'P 21/n'
_cod_database_code 2229761
_cod_database_fobs_code 2229761

loop_
_symmetry_equiv_pos_as_xyz
'x, y, z'
'-x+1/2, y+1/2, -z+1/2'
'-x, -y, -z'
'x-1/2, -y-1/2, z-1/2'

loop_
_atom_site_type_symbol
_atom_site_label
_atom_site_fract_x
_atom_site_fract_y
_atom_site_fract_z
_atom_site_U_iso_or_equiv
_atom_site_adp_type
_atom_site_calc_flag
_atom_site_refinement_flags
_atom_site_occupancy
_atom_site_disorder_assembly
_atom_site_disorder_group
Zn Zn1 1.0000 0.0000 0.0000 0.0416(3) Uani d S 1 . .
O O1 0.2330(6) 0.1894(7) 0.17363(12) 0.0481(9) Uani d . 1 . .
O O2 0.1804(6) 0.4884(7) 0.12215(13) 0.0578(10) Uani d . 1 . .
O O3 0.5737(6) -0.0487(6) 0.05893(11) 0.0432(9) Uani d . 1 . .
O O4 0.7938(6) 0.2347(6) 0.03233(11) 0.0446(9) Uani d . 1 . .
N N1 0.4944(7) 0.2399(8) 0.12870(14) 0.0427(10) Uani d . 1 . .
C C1 0.2944(9) 0.3231(10) 0.13871(17) 0.0448(13) Uani d . 1 . .
C C2 0.5608(8) 0.0474(9) 0.15703(16) 0.0386(12) Uani d . 1 . .
C C3 0.7425(9) -0.1051(10) 0.16032(18) 0.0469(14) Uani d . 1 . .
H H3A 0.8541 -0.0866 0.1418 0.056 Uiso calc R 1 . .
C C4 0.7500(10) -0.2885(11) 0.19291(19) 0.0563(15) Uani d . 1 . .
H H4A 0.8694 -0.3959 0.1962 0.068 Uiso calc R 1 . .
C C5 0.5830(10) -0.3139(11) 0.22046(19) 0.0599(16) Uani d . 1 . .
H H5A 0.5939 -0.4364 0.2421 0.072 Uiso calc R 1 . .
C C6 0.4014(10) -0.1616(11) 0.21642(18) 0.0547(15) Uani d . 1 . .
H H6A 0.2885 -0.1791 0.2346 0.066 Uiso calc R 1 . .
C C7 0.3957(8) 0.0144(10) 0.18462(16) 0.0438(12) Uani d . 1 . .
C C8 0.6179(9) 0.3428(10) 0.09484(17) 0.0479(14) Uani d . 1 . .
H H8A 0.7561 0.4046 0.1083 0.057 Uiso calc R 1 . .
H H8B 0.5385 0.4845 0.0816 0.057 Uiso calc R 1 . .
C C9 0.6627(8) 0.1603(10) 0.05923(16) 0.0397(12) Uani d . 1 . .
O O1W 1.1399(6) -0.1149(7) 0.06222(12) 0.0539(10) Uani d . 1 . .
H H1A 1.1269 -0.2588 0.0711 0.065 Uiso d R 1 . .
H H1B 1.2722 -0.0835 0.0699 0.065 Uiso d R 1 . .
O O2W 1.2325(5) 0.2871(6) 0.00289(11) 0.0469(9) Uani d . 1 . .
H H2A 1.3514 0.2751 -0.0076 0.056 Uiso d R 1 . .
H H2B 1.2014 0.4359 -0.0014 0.056 Uiso d R 1 . .

loop_
_atom_site_aniso_label
_atom_site_aniso_U_11
_atom_site_aniso_U_22
_atom_site_aniso_U_33
_atom_site_aniso_U_12
_atom_site_aniso_U_13
_atom_site_aniso_U_23
Zn1 0.0426(6) 0.0316(5) 0.0524(6) 0.0037(5) 0.0147(4) 0.0050(5)
O1 0.046(2) 0.045(2) 0.056(2) 0.0049(18) 0.0188(17) 0.0053(18)
O2 0.059(2) 0.050(2) 0.067(3) 0.016(2) 0.0170(19) 0.014(2)
O3 0.045(2) 0.036(2) 0.050(2) -0.0054(16) 0.0131(16) 0.0012(16)
O4 0.052(2) 0.032(2) 0.053(2) 0.0059(16) 0.0225(17) 0.0060(17)
N1 0.049(3) 0.038(3) 0.043(2) 0.000(2) 0.0105(19) 0.001(2)
C1 0.043(3) 0.044(3) 0.048(3) 0.002(3) 0.009(2) -0.003(3)
C2 0.045(3) 0.032(3) 0.039(3) -0.002(2) 0.006(2) -0.002(2)
C3 0.042(3) 0.044(3) 0.055(4) 0.001(2) 0.003(2) -0.004(3)
C4 0.058(4) 0.047(4) 0.062(4) 0.006(3) -0.010(3) -0.006(3)
C5 0.080(5) 0.044(4) 0.054(4) 0.001(3) -0.006(3) 0.006(3)
C6 0.065(4) 0.050(4) 0.050(4) -0.009(3) 0.009(3) 0.010(3)
C7 0.051(3) 0.040(3) 0.041(3) 0.004(3) 0.009(2) -0.004(3)
C8 0.050(3) 0.041(3) 0.054(3) -0.006(3) 0.016(3) 0.006(3)
C9 0.040(3) 0.043(3) 0.037(3) 0.009(2) 0.006(2) 0.007(2)
O1W 0.041(2) 0.055(2) 0.066(3) 0.0016(18) 0.0051(18) 0.016(2)
O2W 0.048(2) 0.0305(19) 0.064(2) 0.0012(16) 0.0170(17) 0.0037(17)

loop_
_atom_type_symbol
_atom_type_description
_atom_type_scat_dispersion_real
_atom_type_scat_dispersion_imag
_atom_type_scat_source
C C 0.0181 0.0091 'International Tables Vol C Tables 4.2.6.8 and 6.1.1.4'
H H 0.0000 0.0000 'International Tables Vol C Tables 4.2.6.8 and 6.1.1.4'
N N 0.0311 0.0180 'International Tables Vol C Tables 4.2.6.8 and 6.1.1.4'
O O 0.0492 0.0322 'International Tables Vol C Tables 4.2.6.8 and 6.1.1.4'
Zn Zn -1.5491 0.6778 'International Tables Vol C Tables 4.2.6.8 and 6.1.1.4'

loop_
_geom_angle_atom_site_label_1
_geom_angle_atom_site_label_2
_geom_angle_atom_site_label_3
_geom_angle_site_symmetry_1
_geom_angle_site_symmetry_3
_geom_angle
_geom_angle_publ_flag
O4 Zn1 O4 3_755 . 180.00(15) ?
O4 Zn1 O2W 3_755 . 91.20(13) ?
O4 Zn1 O2W . . 88.81(13) ?
O4 Zn1 O2W 3_755 3_755 88.80(13) ?
O4 Zn1 O2W . 3_755 91.20(13) ?
O2W Zn1 O2W . 3_755 180.0 ?
O4 Zn1 O1W 3_755 . 92.02(14) ?
O4 Zn1 O1W . . 87.98(14) ?
O2W Zn1 O1W . . 87.14(14) ?
O2W Zn1 O1W 3_755 . 92.86(14) ?
O4 Zn1 O1W 3_755 3_755 87.98(14) ?
O4 Zn1 O1W . 3_755 92.02(14) ?
O2W Zn1 O1W . 3_755 92.86(14) ?
O2W Zn1 O1W 3_755 3_755 87.14(14) ?
O1W Zn1 O1W . 3_755 180.0 ?
C1 O1 C7 . . 107.6(4) ?
C9 O4 Zn1 . . 124.4(3) ?
C1 N1 C2 . . 109.0(4) ?
C1 N1 C8 . . 125.0(4) ?
C2 N1 C8 . . 126.0(4) ?
O2 C1 O1 . . 121.4(5) ?
O2 C1 N1 . . 130.0(5) ?
O1 C1 N1 . . 108.5(4) ?
C3 C2 N1 . . 132.8(5) ?
C3 C2 C7 . . 120.7(5) ?
N1 C2 C7 . . 106.5(4) ?
C2 C3 C4 . . 116.4(5) ?
C2 C3 H3A . . 121.8 ?
C4 C3 H3A . . 121.8 ?
C5 C4 C3 . . 121.4(6) ?
C5 C4 H4A . . 119.3 ?
C3 C4 H4A . . 119.3 ?
C6 C5 C4 . . 121.5(6) ?
C6 C5 H5A . . 119.3 ?
C4 C5 H5A . . 119.3 ?
C7 C6 C5 . . 116.6(6) ?
C7 C6 H6A . . 121.7 ?
C5 C6 H6A . . 121.7 ?
C6 C7 C2 . . 123.5(5) ?
C6 C7 O1 . . 128.1(5) ?
C2 C7 O1 . . 108.4(4) ?
N1 C8 C9 . . 114.4(4) ?
N1 C8 H8A . . 108.7 ?
C9 C8 H8A . . 108.7 ?
N1 C8 H8B . . 108.7 ?
C9 C8 H8B . . 108.7 ?
H8A C8 H8B . . 107.6 ?
O3 C9 O4 . . 125.6(5) ?
O3 C9 C8 . . 118.7(4) ?
O4 C9 C8 . . 115.7(5) ?
Zn1 O1W H1A . . 121.8 ?
Zn1 O1W H1B . . 120.1 ?
H1A O1W H1B . . 102.2 ?
Zn1 O2W H2A . . 123.4 ?
Zn1 O2W H2B . . 123.4 ?
H2A O2W H2B . . 102.3 ?

loop_
_geom_bond_atom_site_label_1
_geom_bond_atom_site_label_2
_geom_bond_site_symmetry_2
_geom_bond_distance
_geom_bond_publ_flag
Zn1 O4 3_755 2.089(3) ?
Zn1 O4 . 2.089(3) ?
Zn1 O2W . 2.093(3) ?
Zn1 O2W 3_755 2.093(3) ?
Zn1 O1W . 2.113(4) ?
Zn1 O1W 3_755 2.113(4) ?
O1 C1 . 1.364(6) ?
O1 C7 . 1.389(6) ?
O2 C1 . 1.212(6) ?
O3 C9 . 1.243(6) ?
O4 C9 . 1.263(6) ?
N1 C1 . 1.365(6) ?
N1 C2 . 1.384(6) ?
N1 C8 . 1.443(6) ?
C2 C3 . 1.379(7) ?
C2 C7 . 1.384(7) ?
C3 C4 . 1.396(8) ?
C3 H3A . 0.9300 ?
C4 C5 . 1.388(8) ?
C4 H4A . 0.9300 ?
C5 C6 . 1.378(8) ?
C5 H5A . 0.9300 ?
C6 C7 . 1.351(8) ?
C6 H6A . 0.9300 ?
C8 C9 . 1.504(7) ?
C8 H8A . 0.9700 ?
C8 H8B . 0.9700 ?
O1W H1A . 0.8218 ?
O1W H1B . 0.8439 ?
O2W H2A . 0.8249 ?
O2W H2B . 0.8256 ?

loop_
_geom_hbond_atom_site_label_D
_geom_hbond_atom_site_label_H
_geom_hbond_atom_site_label_A
_geom_hbond_site_symmetry_A
_geom_hbond_distance_DH
_geom_hbond_distance_HA
_geom_hbond_distance_DA
_geom_hbond_angle_DHA
O2W H2B O4 3_765 0.83 2.00 2.772(5) 156
O1W H1B O3 1_655 0.84 1.92 2.699(5) 153
O1W H1A O2 1_645 0.82 2.07 2.799(5) 148
